data_9017457
loop_
_publ_author_name
'Bushuev, N. N.'

_publ_section_title
;
 On the structural features of CaSO4*0,5H2O and CaSO4*0,67H2O
;
_journal_name_full 'Doklady Akademii Nauk SSSR'
_journal_page_first 1104
_journal_page_last 1109
_journal_volume 255
_journal_year 1980
_chemical_formula_sum 'Ca H1.323 O4.662 S'
_chemical_name_mineral Bassanite
_space_group_IT_number 5
_space_group_name_Hall 'B 2'
_space_group_name_H-M_alt 'B 1 1 2'
_symmetry_space_group_name_H-M 'B 1 1 2'
_cell_angle_alpha 90
_cell_angle_beta 90
_cell_angle_gamma 90.21
_cell_formula_units_Z 12
_cell_length_a 12.028
_cell_length_b 12.674
_cell_length_c 6.927
_cell_volume 1055.965
_database_code_amcsd 0019825
_exptl_crystal_density_diffrn 2.794
_cod_data_source_file inputs/fixed/downloads/14/14990.cif
_cod_data_source_block 14990
_cod_original_formula_sum 'Ca S O4.662 H1.323'
_cod_database_code 9017457

loop_
_space_group_symop_operation_xyz
x,y,z
1/2+x,y,1/2+z
-x,-y,z
1/2-x,-y,1/2+z

loop_
_atom_site_aniso_label
_atom_site_aniso_U_11
_atom_site_aniso_U_22
_atom_site_aniso_U_33
_atom_site_aniso_U_12
_atom_site_aniso_U_13
_atom_site_aniso_U_23
Ca1 0.00513 0.00570 0.01094 -0.00154 -0.00338 -0.00222
Ca2 0.00953 0.00326 0.01799 0.00772 0.00886 0.01201
Ca3 0.00953 0.00895 0.02115 0.00077 -0.01097 0.00934
S1 0.00586 0.00732 0.00729 0.00077 0.00000 0.00000
S2 0.01246 0.00977 0.02285 -0.00386 0.00000 0.00000
S3 0.01099 0.01139 0.01507 -0.00154 0.00844 0.00267
S4 0.01099 0.00326 -0.00754 0.00232 -0.00084 -0.00845
O1 0.00366 0.01953 0.02407 0.00463 0.02110 -0.00489
O2 0.01539 0.01790 0.01240 -0.01931 0.01097 0.01245
O3 0.00806 0.03825 0.05713 -0.03012 0.01688 0.05026
O4 0.02199 0.00163 0.01702 -0.00850 0.01393 -0.01957
O5 0.02125 0.01709 0.03500 0.01390 0.00549 -0.00445
O6 0.01686 0.02523 0.06709 0.02780 -0.00464 0.02758
O7 0.01539 0.03906 0.02528 0.02085 -0.02617 -0.05648
O8 0.00513 0.00895 0.02285 -0.00232 0.03081 -0.00445
O9 0.01612 0.01872 0.04692 -0.03089 -0.01308 0.01379
O10 0.01319 0.01465 0.01799 0.00927 0.00084 -0.01290
O11 0.00586 0.01872 0.03719 -0.00154 0.02279 -0.02669
O12 0.02638 0.02279 0.02795 0.00850 -0.00253 0.01824
Wat13 0.05790 0.08626 0.03598 -0.04788 0.02575 0.04359
Wat14 0.05130 0.06917 0.07414 -0.01158 0.00422 -0.09607
Wat15 0.09528 0.02848 0.04303 0.06178 -0.01477 0.00845

loop_
_atom_site_label
_atom_site_fract_x
_atom_site_fract_y
_atom_site_fract_z
_atom_site_occupancy
_atom_site_type_symbol
_atom_site_attached_hydrogens
Ca1 0.00040 0.25040 -0.00300 1.00000 Ca 0
Ca2 0.73700 0.41480 0.19420 1.00000 Ca 0
Ca3 0.28190 0.08550 0.15920 1.00000 Ca 0
S1 0.00000 0.00000 0.00000 1.00000 S 0
S2 0.00000 0.50000 -0.00210 1.00000 S 0
S3 0.72510 0.16310 0.19160 1.00000 S 0
S4 0.27570 0.33050 0.16020 1.00000 S 0
O1 0.56040 0.42870 0.36820 1.00000 O 0
O2 0.92750 0.44040 0.13070 1.00000 O 0
O3 0.29200 0.38830 -0.01490 1.00000 O 0
O4 0.07520 0.07080 0.11140 1.00000 O 0
O5 0.62720 0.22830 0.23460 1.00000 O 0
O6 0.37090 0.26280 0.21900 1.00000 O 0
O7 0.69430 0.08630 0.03190 1.00000 O 0
O8 0.82470 0.23950 0.12950 1.00000 O 0
O9 0.19130 0.26070 0.14800 1.00000 O 0
O10 0.74670 0.09020 0.32920 1.00000 O 0
O11 0.24270 0.40220 0.33680 1.00000 O 0
O12 0.43420 0.07570 0.39430 1.00000 O 0
Wat13 0.00060 0.25190 0.34670 0.66200 O 2
Wat14 0.94270 0.05840 0.49550 0.81800 O 2
Wat15 0.04670 0.39050 0.47820 0.50500 O 2

loop_
_cod_changelog_entry_id
_cod_changelog_entry_author
_cod_changelog_entry_date
_cod_changelog_entry_text
1
;cod-tools version 3.8.0
Id: cif_guess_AMCSD_atom_types 9581 2023-05-17 12:35:41Z saulius
;
2023-05-21T08:55:06+03:00
;Derived atom types and hydrogen counts
from atom names that follow the AMCSD naming convention
(Wat == water, O-H == hydroxyl).
;

loop_
_cod_related_entry_id
_cod_related_entry_database
_cod_related_entry_code
1 AMCSD 0019825
